data_7204061
loop_
_publ_author_name
'Jigami, Tetsuya'
'Kodani, Mie'
'Murakami, Satoshi'
'Takimiya, Kazuo'
'Aso, Yoshio'
'Otsubo, Tetsuo'

_publ_section_title
;
 Synthesis and properties of novel heterocycle-fused TTF-type electron
 donors: bis(propylenethio)tetrathiafulvalene (BPT-TTF),
 bis(propyleneseleno)tetrathiafulvalene (BPS-TTF), and their
 tetraselenafulvalene analogues (BPT-TSF and BPS-TSF)
;
_journal_issue 4
_journal_name_full 'Journal of Materials Chemistry'
_journal_page_first 1026
_journal_paper_doi 10.1039/b009700o
_journal_volume 11
_journal_year 2001
_chemical_formula_sum 'C36 H36 As2 F12 Se18'
_chemical_formula_weight 2267.78
_chemical_name_common (BPS-TSF)2-SbF6
_space_group_IT_number 2
_symmetry_cell_setting triclinic
_symmetry_Int_Tables_number 2
_symmetry_space_group_name_Hall '-P 1'
_symmetry_space_group_name_H-M 'P -1'
_audit_creation_date 'Tue Aug  9 21:27:36 2000'
_audit_creation_method 'from TEXRAY.INF file'
_cell_angle_alpha 93.85(3)
_cell_angle_beta 109.43(2)
_cell_angle_gamma 88.04(3)
_cell_formula_units_Z 1
_cell_length_a 10.793(4)
_cell_length_b 15.769(5)
_cell_length_c 8.312(3)
_cell_measurement_reflns_used 20
_cell_measurement_temperature 296.2
_cell_measurement_theta_max 15.0
_cell_measurement_theta_min 14.9
_cell_volume 1331.0(8)
_computing_cell_refinement 'Rigaku/AFC Diffractometer Control'
_computing_data_collection 'Rigaku/AFC Diffractometer Control'
_computing_data_reduction teXsan
_computing_publication_material teXsan
_computing_structure_refinement teXsan
_diffrn_ambient_temperature 296.2
_diffrn_measurement_device_type 'Rigaku AFC7R'
_diffrn_measurement_method \w-2\q
_diffrn_orient_matrix_UB_11 -0.05478
_diffrn_orient_matrix_UB_12 0.03257
_diffrn_orient_matrix_UB_13 -0.09876
_diffrn_orient_matrix_UB_21 -0.00161
_diffrn_orient_matrix_UB_22 0.05000
_diffrn_orient_matrix_UB_23 0.07994
_diffrn_orient_matrix_UB_31 0.08155
_diffrn_orient_matrix_UB_32 0.02189
_diffrn_orient_matrix_UB_33 -0.01375
_diffrn_radiation_detector 'scintillation counter'
_diffrn_radiation_monochromator graphite
_diffrn_radiation_source 'Rigaku rotating anode'
_diffrn_radiation_type 'Mo K\a'
_diffrn_radiation_wavelength 0.7107
_diffrn_reflns_av_R_equivalents 0.021
_diffrn_reflns_av_sigmaI/netI 0.092
_diffrn_reflns_limit_h_max 14
_diffrn_reflns_limit_h_min 0
_diffrn_reflns_limit_k_max 20
_diffrn_reflns_limit_k_min -20
_diffrn_reflns_limit_l_max 10
_diffrn_reflns_limit_l_min -10
_diffrn_reflns_number 6484
_diffrn_reflns_reduction_process 'Lp corrections applied'
_diffrn_reflns_theta_max 27.59
_diffrn_reflns_theta_min 2.59
_diffrn_standards_decay_% 6.56
_diffrn_standards_interval_count 150
_diffrn_standards_number 3
_exptl_absorpt_coefficient_mu 13.638
_exptl_absorpt_correction_T_max 0.999
_exptl_absorpt_correction_T_min 0.538
_exptl_absorpt_correction_type psi-scan
_exptl_absorpt_process_details '(North, Phillips & Mathews, 1968)'
_exptl_crystal_colour black
_exptl_crystal_density_diffrn 2.829
_exptl_crystal_density_method 'not measured'
_exptl_crystal_description plate
_exptl_crystal_F_000 1038.00
_exptl_crystal_size_max 0.150
_exptl_crystal_size_mid 0.090
_exptl_crystal_size_min 0.030
_refine_diff_density_max 0.83
_refine_diff_density_min -0.87
_refine_ls_extinction_coef 0.0004(2)
_refine_ls_extinction_method 'Zachariasen(1967) type 2 Gaussian isotropic'
_refine_ls_goodness_of_fit_ref 1.689
_refine_ls_matrix_type full
_refine_ls_number_constraints 3
_refine_ls_number_parameters 311
_refine_ls_number_reflns 3928
_refine_ls_number_restraints 0
_refine_ls_R_factor_all 0.0421
_refine_ls_R_factor_gt 0.0421
_refine_ls_shift/su_max 0.2050
_refine_ls_shift/su_mean 0.0200
_refine_ls_structure_factor_coef F
_refine_ls_weighting_details 'w = 1/[\s^2^(Fo) + 0.00006|Fo|^2^]'
_refine_ls_weighting_scheme calc
_refine_ls_wR_factor_gt 0.0455
_refine_ls_wR_factor_ref 0.0455
_reflns_number_gt 3928
_reflns_number_total 6155
_reflns_threshold_expression >2.0sigma(I)
_cod_data_source_file b009700o.txt
_cod_data_source_block (8)2SbF6
_cod_depositor_comments
;
The following automatic conversions were performed:
'_reflns_observed_expression' tag replaced with
'_reflns_threshold_expression' tag as specified in the replacement
file
'cod-tools/trunk/perl-scripts/inputs/replacement_tags.lst'.

'_atom_site_calc_flags'
tag replaced with '_atom_site_calc_flag' tag as specified in the
replacement file
'cod-tools/trunk/perl-scripts/inputs/replacement_tags.lst'.

'_atom_type_scat_imag'
tag replaced with '_atom_type_scat_dispersion_imag' tag as specified
in the replacement file
'cod-tools/trunk/perl-scripts/inputs/replacement_tags.lst'.

Automatic conversion script
Id: cif_correct_tags 3137 2015-03-23 15:08:43Z antanas 
;
_cod_original_sg_symbol_H-M 'P -1         '
_cod_original_formula_sum 'C36 H36 As2 F12 Se18 '
_cod_database_code 7204061

loop_
_symmetry_equiv_pos_as_xyz
x,y,z
-x,-y,-z

loop_
_atom_site_label
_atom_site_type_symbol
_atom_site_fract_x
_atom_site_fract_y
_atom_site_fract_z
_atom_site_U_iso_or_equiv
_atom_site_adp_type
_atom_site_occupancy
_atom_site_calc_flag
_atom_site_refinement_flags
_atom_site_disorder_assembly
_atom_site_disorder_group
Se(1) Se 0.35078(9) 0.55542(6) 0.1949(1) 0.0395(3) Uani 1.00 d . . .
Se(3) Se 0.65147(9) 0.50815(6) 0.2948(1) 0.0409(3) Uani 1.00 d . . .
Se(6) Se 0.3841(1) 0.73537(8) 0.0665(2) 0.0504(4) Uani 0.91 d P . .
Se(10) Se 0.28722(9) 0.36783(6) 0.3070(1) 0.0398(3) Uani 1.00 d . . .
Se(12) Se 0.58440(9) 0.31354(6) 0.4096(1) 0.0412(3) Uani 1.00 d . . .
Se(15) Se 0.1944(1) 0.18486(7) 0.3495(2) 0.0486(4) Uani 0.89 d P . .
Se(19) Se 0.00770(10) 0.53013(6) 0.2338(1) 0.0380(3) Uani 1.00 d . . .
Se(21) Se 0.0402(1) 0.64363(6) 0.5746(1) 0.0412(3) Uani 1.00 d . . .
Se(24) Se 0.0442(1) 0.68524(7) 0.0317(1) 0.0411(3) Uani 0.95 d P . .
As(28) As 0.2111(1) 0.96468(8) 0.8248(2) 0.0627(4) Uani 1.00 d . . .
F(29) F 0.192(2) 1.0657(7) 0.863(2) 0.227(7) Uani 1.00 d . . .
F(30) F 0.0615(10) 0.942(1) 0.790(2) 0.250(8) Uani 1.00 d . . .
F(31) F 0.260(1) 0.9416(7) 1.033(1) 0.162(5) Uani 1.00 d . . .
F(32) F 0.241(2) 0.8620(6) 0.795(1) 0.266(7) Uani 1.00 d . . .
F(33) F 0.179(1) 0.9762(7) 0.619(1) 0.186(6) Uani 1.00 d . . .
F(34) F 0.367(1) 0.989(1) 0.865(2) 0.225(8) Uani 1.00 d . . .
C(2) C 0.4838(8) 0.4760(6) 0.283(1) 0.034(2) Uani 1.00 d . . .
C(4) C 0.5927(8) 0.6150(6) 0.200(1) 0.036(2) Uani 1.00 d . . .
C(5) C 0.4659(8) 0.6335(6) 0.157(1) 0.037(2) Uani 1.00 d . . .
C(7) C 0.545(1) 0.7963(8) 0.103(2) 0.095(5) Uani 1.00 d . . .
C(8) C 0.649(1) 0.7506(9) 0.094(2) 0.110(6) Uani 1.00 d . . .
C(9) C 0.7149(7) 0.6715(4) 0.1800(9) 0.051(2) Uani 1.53 d P . .
C(11) C 0.4570(8) 0.3975(6) 0.328(1) 0.036(2) Uani 1.00 d . . .
C(13) C 0.4615(8) 0.2320(6) 0.410(1) 0.037(2) Uani 1.00 d . . .
C(14) C 0.3353(9) 0.2546(5) 0.366(1) 0.036(2) Uani 1.00 d . . .
C(16) C 0.290(1) 0.0752(6) 0.371(2) 0.060(4) Uani 1.00 d . . .
C(17) C 0.412(1) 0.0776(7) 0.327(1) 0.060(4) Uani 1.00 d . . .
C(18) C 0.5177(6) 0.1332(4) 0.4514(9) 0.055(2) Uani 1.60 d P . .
C(20) C 0.0082(8) 0.5338(5) 0.463(1) 0.033(2) Uani 1.00 d . . .
C(22) C 0.0503(8) 0.6972(6) 0.379(1) 0.033(2) Uani 1.00 d . . .
C(23) C 0.0367(8) 0.6480(5) 0.2406(10) 0.031(2) Uani 1.00 d . . .
C(25) C 0.041(1) 0.8068(6) 0.095(1) 0.048(3) Uani 1.00 d . . .
C(26) C 0.126(1) 0.8275(6) 0.276(1) 0.050(3) Uani 1.00 d . . .
C(27) C 0.0714(9) 0.7971(5) 0.413(1) 0.057(3) Uani 1.29 d P . .

loop_
_atom_site_aniso_label
_atom_site_aniso_U_11
_atom_site_aniso_U_22
_atom_site_aniso_U_33
_atom_site_aniso_U_12
_atom_site_aniso_U_13
_atom_site_aniso_U_23
Se(1) 0.0269(4) 0.0373(5) 0.0536(6) -0.0042(4) 0.0103(4) 0.0114(4)
Se(3) 0.0290(5) 0.0386(5) 0.0552(6) -0.0012(4) 0.0130(4) 0.0071(4)
Se(6) 0.0361(6) 0.0456(7) 0.0723(8) 0.0003(5) 0.0176(5) 0.0253(6)
Se(10) 0.0305(5) 0.0322(5) 0.0555(6) -0.0026(4) 0.0114(4) 0.0063(4)
Se(12) 0.0333(5) 0.0356(5) 0.0537(6) -0.0002(4) 0.0120(4) 0.0070(4)
Se(15) 0.0435(7) 0.0372(7) 0.0681(8) -0.0114(5) 0.0213(6) 0.0031(5)
Se(19) 0.0537(6) 0.0276(5) 0.0377(5) -0.0032(4) 0.0214(4) 0.0016(4)
Se(21) 0.0601(6) 0.0343(5) 0.0333(5) -0.0031(5) 0.0208(4) 0.0020(4)
Se(24) 0.0531(7) 0.0400(6) 0.0333(5) -0.0117(5) 0.0171(4) 0.0037(4)
As(28) 0.0759(9) 0.0499(8) 0.0663(8) -0.0127(6) 0.0280(7) 0.0000(6)
F(29) 0.28(2) 0.069(8) 0.32(2) 0.031(9) 0.10(1) -0.030(9)
F(30) 0.080(7) 0.39(2) 0.30(2) -0.07(1) 0.062(9) 0.14(2)
F(31) 0.27(1) 0.141(9) 0.072(6) -0.099(9) 0.043(7) -0.019(6)
F(32) 0.50(3) 0.069(8) 0.114(9) 0.05(1) -0.04(1) -0.018(6)
F(33) 0.30(2) 0.18(1) 0.070(6) -0.10(1) 0.044(8) 0.027(7)
F(34) 0.098(9) 0.34(2) 0.24(1) -0.03(1) 0.059(9) 0.03(1)
C(2) 0.029(4) 0.034(5) 0.038(5) 0.000(4) 0.008(4) 0.002(4)
C(4) 0.033(5) 0.030(5) 0.043(5) -0.006(4) 0.010(4) 0.007(4)
C(5) 0.031(5) 0.039(5) 0.037(5) -0.013(4) 0.007(4) 0.001(4)
C(7) 0.044(7) 0.052(8) 0.19(2) -0.002(6) 0.040(9) 0.035(9)
C(8) 0.055(8) 0.08(1) 0.21(2) -0.016(8) 0.04(1) 0.05(1)
C(9) 0.048(4) 0.038(4) 0.061(4) -0.006(3) 0.007(3) 0.005(3)
C(11) 0.031(5) 0.036(5) 0.037(5) -0.002(4) 0.005(4) 0.002(4)
C(13) 0.036(5) 0.036(5) 0.040(5) -0.004(4) 0.015(4) 0.004(4)
C(14) 0.041(5) 0.029(5) 0.037(5) -0.002(4) 0.011(4) 0.005(4)
C(16) 0.060(7) 0.032(6) 0.097(9) -0.010(5) 0.036(7) 0.004(6)
C(17) 0.068(8) 0.045(7) 0.068(7) -0.006(6) 0.022(6) -0.004(5)
C(18) 0.043(4) 0.040(4) 0.080(5) 0.001(3) 0.016(3) 0.003(3)
C(20) 0.030(4) 0.037(5) 0.033(5) 0.002(4) 0.011(4) 0.007(4)
C(22) 0.035(5) 0.035(5) 0.031(4) -0.007(4) 0.010(4) 0.005(4)
C(23) 0.030(4) 0.031(5) 0.034(4) -0.007(4) 0.015(4) 0.007(4)
C(25) 0.062(7) 0.032(5) 0.048(6) -0.005(5) 0.013(5) 0.006(4)
C(26) 0.064(7) 0.041(6) 0.048(6) -0.019(5) 0.019(5) 0.001(5)
C(27) 0.082(7) 0.044(5) 0.055(5) -0.003(4) 0.036(5) 0.009(4)

loop_
_atom_type_symbol
_atom_type_description
_atom_type_scat_dispersion_real
_atom_type_scat_dispersion_imag
_atom_type_scat_source
C C 0.003 0.002
;International Tables for Crystallography 
(1992, Vol. C, Tables 4.2.6.8 and 6.1.1.1) 
;
H H 0.000 0.000
;International Tables for Crystallography 
(1992, Vol. C, Table 6.1.1.2) 
;
Se Se -0.093 2.226
;International Tables for Crystallography 
(1992, Vol. C, Tables 4.2.6.8 and 6.1.1.1) 
;
As As 0.050 2.006
;International Tables for Crystallography 
(1992, Vol. C, Tables 4.2.6.8 and 6.1.1.1) 
;
F F 0.017 0.010
;International Tables for Crystallography 
(1992, Vol. C, Tables 4.2.6.8 and 6.1.1.1) 
;

loop_
_geom_bond_atom_site_label_1
_geom_bond_atom_site_label_2
_geom_bond_distance
_geom_bond_site_symmetry_1
_geom_bond_site_symmetry_2
_geom_bond_publ_flag
Se(1) C(2) 1.862(8) 1_555 1_555 yes
Se(1) C(5) 1.892(8) 1_555 1_555 yes
Se(3) C(2) 1.866(8) 1_555 1_555 yes
Se(3) C(4) 1.905(9) 1_555 1_555 yes
Se(6) C(5) 1.883(9) 1_555 1_555 yes
Se(6) C(7) 1.94(1) 1_555 1_555 yes
Se(10) C(11) 1.855(8) 1_555 1_555 yes
Se(10) C(14) 1.894(9) 1_555 1_555 yes
Se(12) C(11) 1.865(9) 1_555 1_555 yes
Se(12) C(13) 1.878(8) 1_555 1_555 yes
Se(15) C(14) 1.869(9) 1_555 1_555 yes
Se(19) C(20) 1.901(8) 1_555 1_555 yes
Se(19) C(23) 1.890(8) 1_555 1_555 yes
Se(21) C(20) 1.895(9) 1_555 1_555 yes
Se(21) C(22) 1.916(8) 1_555 1_555 yes
Se(24) C(23) 1.897(8) 1_555 1_555 yes
As(28) F(29) 1.62(1) 1_555 1_555 yes
As(28) F(30) 1.593(9) 1_555 1_555 yes
As(28) F(31) 1.692(9) 1_555 1_555 yes
As(28) F(32) 1.66(1) 1_555 1_555 yes
As(28) F(33) 1.647(8) 1_555 1_555 yes
As(28) F(34) 1.66(1) 1_555 1_555 yes
C(2) C(11) 1.38(1) 1_555 1_555 yes
C(4) C(5) 1.32(1) 1_555 1_555 yes
C(4) C(9) 1.68(1) 1_555 1_555 yes
C(7) C(8) 1.33(2) 1_555 1_555 yes
C(8) C(9) 1.52(2) 1_555 1_555 yes
C(13) C(14) 1.33(1) 1_555 1_555 yes
C(13) C(18) 1.67(1) 1_555 1_555 yes
C(16) C(17) 1.49(1) 1_555 1_555 yes
C(17) C(18) 1.52(1) 1_555 1_555 yes
C(20) C(20) 1.31(2) 1_555 2_566 yes
C(22) C(23) 1.31(1) 1_555 1_555 yes
C(22) C(27) 1.59(1) 1_555 1_555 yes
C(25) C(26) 1.50(1) 1_555 1_555 yes
C(26) C(27) 1.55(1) 1_555 1_555 yes

loop_
_geom_contact_atom_site_label_1
_geom_contact_atom_site_label_2
_geom_contact_distance
_geom_contact_site_symmetry_1
_geom_contact_site_symmetry_2
_geom_contact_publ_flag
Se(6) F(32) 3.09(1) 1_555 1_554 ?
Se(6) F(31) 3.47(1) 1_555 1_554 ?
Se(15) F(30) 3.30(1) 1_555 2_566 ?
F(29) C(25) 3.26(2) 1_555 2_576 ?
F(29) C(8) 3.36(2) 1_555 2_676 ?
F(29) C(7) 3.56(2) 1_555 2_676 ?
F(30) C(25) 3.48(1) 1_555 1_556 ?
F(30) C(16) 3.59(1) 1_555 2_566 ?
F(31) C(17) 3.18(1) 1_555 1_566 ?
F(31) C(16) 3.33(1) 1_555 1_566 ?
F(31) C(25) 3.41(1) 1_555 1_556 ?
F(31) C(26) 3.47(1) 1_555 1_556 ?
F(32) C(27) 3.21(1) 1_555 1_555 ?
F(32) C(7) 3.60(2) 1_555 1_556 ?
F(33) C(16) 3.21(1) 1_555 1_565 ?
F(33) C(27) 3.24(1) 1_555 1_555 ?
F(33) C(26) 3.47(1) 1_555 1_555 ?
F(34) F(34) 3.01(2) 1_555 2_677 ?
F(34) C(17) 3.39(2) 1_555 2_666 ?
F(34) C(7) 3.51(2) 1_555 2_676 ?
C(2) C(2) 3.53(2) 1_555 2_666 ?
C(2) C(11) 3.56(1) 1_555 2_666 ?
C(9) C(23) 3.35(1) 1_555 1_655 ?
C(9) C(22) 3.47(1) 1_555 1_655 ?

loop_
_geom_torsion_atom_site_label_1
_geom_torsion_atom_site_label_2
_geom_torsion_atom_site_label_3
_geom_torsion_atom_site_label_4
_geom_torsion
_geom_torsion_site_symmetry_1
_geom_torsion_site_symmetry_2
_geom_torsion_site_symmetry_3
_geom_torsion_site_symmetry_4
_geom_torsion_publ_flag
Se(6) C(7) C(8) C(9) -51(2) 1_555 1_555 1_555 1_555 yes
Se(19) C(20) C(20) Se(19) -180.0 1_555 1_555 2_566 2_566 yes
Se(19) C(20) C(20) Se(21) -2(1) 1_555 1_555 2_566 2_566 yes
Se(21) C(20) C(20) Se(21) 180.0 1_555 1_555 2_566 2_566 yes
C(20) C(20) Se(19) C(23) 179(1) 1_555 2_566 2_566 2_566 yes
C(20) C(20) Se(21) C(22) -179(1) 1_555 2_566 2_566 2_566 yes
